data_4504704
loop_
_publ_author_name
'Ghosh, A. K.'
'Jana, A. D.'
'Ghoshal, D.'
'Mostafa, G.'
'Chaudhuri, N. Ray'

_publ_section_title
;
 Toward the Recognition of Enolates/Dicarboxylates:&#x2009; Syntheses and
 X-ray Crystal Structures of Supramolecular Architectures of Zn(II)/Cd(II)
 Using 2,2&#x2018;-Biimidazole
;
_journal_issue 3
_journal_name_full 'Crystal Growth &amp; Design'
_journal_page_first 701
_journal_paper_doi 10.1021/cg050473n
_journal_volume 6
_journal_year 2006
_chemical_formula_moiety 'C12 H16 Cd N8 O2, C4 H4 O4, 2(H2 O)'
_chemical_formula_sum 'C16 H24 Cd N8 O8'
_chemical_formula_weight 568.65
_chemical_name_systematic
;
 ?
;
_space_group_IT_number 2
_symmetry_cell_setting triclinic
_symmetry_Int_Tables_number 2
_symmetry_space_group_name_Hall '-P 1'
_symmetry_space_group_name_H-M 'P -1'
_atom_sites_solution_hydrogens geom
_atom_sites_solution_primary direct
_atom_sites_solution_secondary difmap
_audit_creation_method SHELXL-97
_cell_angle_alpha 95.080(2)
_cell_angle_beta 95.424(2)
_cell_angle_gamma 112.680(2)
_cell_formula_units_Z 1
_cell_length_a 7.6450(8)
_cell_length_b 7.9146(8)
_cell_length_c 9.9039(10)
_cell_measurement_reflns_used 2359
_cell_measurement_temperature 100(2)
_cell_measurement_theta_max 28.27
_cell_measurement_theta_min 2.82
_cell_volume 545.32(10)
_computing_cell_refinement 'Bruker SMART'
_computing_data_collection 'Bruker SMART'
_computing_data_reduction 'Bruker SAINT'
_computing_molecular_graphics 'Ortep-3 for windows (Farrugia, 1997)'
_computing_publication_material 'Platon2003 (Spek, 2003)'
_computing_structure_refinement 'Bruker SHELXTL'
_computing_structure_solution 'Bruker SHELXTL'
_diffrn_ambient_temperature 100(2)
_diffrn_measured_fraction_theta_full 0.957
_diffrn_measured_fraction_theta_max 0.957
_diffrn_measurement_device_type 'CCD area detector'
_diffrn_measurement_method 'phi and omega scans'
_diffrn_radiation_monochromator graphite
_diffrn_radiation_source 'fine-focus sealed tube'
_diffrn_radiation_type MoK\a
_diffrn_radiation_wavelength 0.71073
_diffrn_reflns_av_R_equivalents 0.0153
_diffrn_reflns_av_sigmaI/netI 0.0350
_diffrn_reflns_limit_h_max 9
_diffrn_reflns_limit_h_min -10
_diffrn_reflns_limit_k_max 10
_diffrn_reflns_limit_k_min -6
_diffrn_reflns_limit_l_max 8
_diffrn_reflns_limit_l_min -13
_diffrn_reflns_number 3679
_diffrn_reflns_theta_full 28.29
_diffrn_reflns_theta_max 28.29
_diffrn_reflns_theta_min 2.82
_exptl_absorpt_coefficient_mu 1.063
_exptl_absorpt_correction_T_max 0.895
_exptl_absorpt_correction_T_min 0.802
_exptl_absorpt_correction_type empirical
_exptl_absorpt_process_details
;
'XPREP' -  A PROGRAM FOR DATA PREPARATION & RECIPROCAL SPACE EXPLORATION,
Bruker Analytical X-ray Systems, 1997
;
_exptl_crystal_colour brown
_exptl_crystal_density_diffrn 1.732
_exptl_crystal_density_method 'not measured'
_exptl_crystal_description block
_exptl_crystal_F_000 288
_exptl_crystal_size_max .22
_exptl_crystal_size_mid .15
_exptl_crystal_size_min .11
_refine_diff_density_max 0.821
_refine_diff_density_min -0.524
_refine_diff_density_rms 0.099
_refine_ls_extinction_method none
_refine_ls_goodness_of_fit_ref 1.052
_refine_ls_hydrogen_treatment mixed
_refine_ls_matrix_type full
_refine_ls_number_parameters 199
_refine_ls_number_reflns 2595
_refine_ls_number_restraints 0
_refine_ls_restrained_S_all 1.052
_refine_ls_R_factor_all 0.0313
_refine_ls_R_factor_gt 0.0306
_refine_ls_shift/su_max 0.001
_refine_ls_shift/su_mean 0.000
_refine_ls_structure_factor_coef Fsqd
_refine_ls_weighting_details 'calc w=1/[\s^2^(Fo^2^)+(0.0404P)^2^+0.3698P] where P=(Fo^2^+2Fc^2^)/3'
_refine_ls_weighting_scheme calc
_refine_ls_wR_factor_gt 0.0732
_refine_ls_wR_factor_ref 0.0737
_reflns_number_gt 2547
_reflns_number_total 2595
_reflns_threshold_expression >2sigma(I)
_cod_data_source_file cg050473nsi20050914_035254.cif
_cod_data_source_block complex_6
_cod_depositor_comments
;
The following automatic conversions were performed:

'_symmetry_cell_setting' value 'Triclinic' changed to 'triclinic'
according to /home/saulius/struct/CIF-dictionaries/cif_core.dic
dictionary named 'cif_core.dic' version 2.4.1 from 2010-06-29.

Automatic conversion script
Id: cif_fix_values 1715 2011-07-08 13:25:40Z adriana 
;
_cod_database_code 4504704

loop_
_symmetry_equiv_pos_as_xyz
'x, y, z'
'-x, -y, -z'

loop_
_atom_site_label
_atom_site_type_symbol
_atom_site_fract_x
_atom_site_fract_y
_atom_site_fract_z
_atom_site_U_iso_or_equiv
_atom_site_adp_type
_atom_site_occupancy
_atom_site_symmetry_multiplicity
_atom_site_calc_flag
_atom_site_refinement_flags
C1 C -0.0329(3) 0.3069(3) 0.2667(3) 0.0182(5) Uani 1 1 d .
C2 C 0.1004(4) 0.4618(4) 0.3446(3) 0.0199(5) Uani 1 1 d .
C3 C 0.2406(3) 0.3477(3) 0.2019(2) 0.0137(4) Uani 1 1 d .
C4 C 0.3784(3) 0.3181(3) 0.1221(2) 0.0137(4) Uani 1 1 d .
C5 C 0.6397(3) 0.3429(3) 0.0362(2) 0.0169(5) Uani 1 1 d .
C6 C 0.4866(3) 0.1968(3) -0.0357(2) 0.0163(4) Uani 1 1 d .
Cd1 Cd 0.0000 0.0000 0.0000 0.01498(9) Uani 1 2 d S
N1 N 0.0559(3) 0.2352(3) 0.1766(2) 0.0154(4) Uani 1 1 d .
N2 N 0.2739(3) 0.4858(3) 0.3028(2) 0.0168(4) Uani 1 1 d .
N3 N 0.3233(3) 0.1830(3) 0.01831(19) 0.0142(4) Uani 1 1 d .
N4 N 0.5683(3) 0.4190(3) 0.1369(2) 0.0148(4) Uani 1 1 d .
O1W O 0.0886(3) -0.1723(3) 0.15903(18) 0.0187(3) Uani 1 1 d .
H1 H -0.169(4) 0.248(4) 0.266(3) 0.018(7) Uiso 1 1 d .
H2 H 0.085(5) 0.546(5) 0.414(3) 0.029(8) Uiso 1 1 d .
H1W1 H 0.192(5) -0.117(4) 0.200(3) 0.019(8) Uiso 1 1 d .
H2N H 0.378(6) 0.575(6) 0.336(4) 0.051(11) Uiso 1 1 d .
H2W1 H 0.010(5) -0.205(5) 0.215(4) 0.027(9) Uiso 1 1 d .
H4N H 0.631(5) 0.514(5) 0.206(4) 0.034(9) Uiso 1 1 d .
H5 H 0.764(5) 0.388(4) 0.026(3) 0.028(8) Uiso 1 1 d .
H6 H 0.484(4) 0.116(4) -0.106(3) 0.021(7) Uiso 1 1 d .
C7 C 0.7511(3) 0.8102(3) 0.4148(2) 0.0159(4) Uani 1 1 d .
C8 C 0.8990(3) 0.9734(3) 0.5111(3) 0.0193(5) Uani 1 1 d .
O1 O 0.8024(2) 0.7218(2) 0.32819(18) 0.0199(4) Uani 1 1 d .
O2 O 0.5787(2) 0.7745(2) 0.43151(19) 0.0217(4) Uani 1 1 d .
H8A H 0.893(5) 0.934(5) 0.610(4) 0.039(10) Uiso 1 1 d .
H8B H 0.857(5) 1.079(5) 0.509(3) 0.030(8) Uiso 1 1 d .
O2W O 0.4561(3) 0.0356(3) 0.3206(2) 0.0238(4) Uani 1 1 d .
H1W2 H 0.453(5) 0.104(5) 0.385(4) 0.032(9) Uiso 1 1 d .
H2W2 H 0.491(5) -0.047(5) 0.352(4) 0.035(10) Uiso 1 1 d .

loop_
_atom_site_aniso_label
_atom_site_aniso_U_11
_atom_site_aniso_U_22
_atom_site_aniso_U_33
_atom_site_aniso_U_23
_atom_site_aniso_U_13
_atom_site_aniso_U_12
C1 0.0162(11) 0.0205(11) 0.0183(12) 0.0042(9) 0.0037(9) 0.0070(9)
C2 0.0212(12) 0.0212(12) 0.0176(12) 0.0007(9) 0.0071(9) 0.0081(10)
C3 0.0138(10) 0.0134(10) 0.0122(10) 0.0005(8) 0.0003(8) 0.0041(8)
C4 0.0130(10) 0.0124(10) 0.0146(11) 0.0013(8) 0.0000(8) 0.0044(8)
C5 0.0142(11) 0.0190(11) 0.0183(12) 0.0036(9) 0.0025(9) 0.0070(9)
C6 0.0178(11) 0.0162(11) 0.0160(11) 0.0016(9) 0.0036(9) 0.0079(9)
Cd1 0.01385(13) 0.01223(12) 0.01370(13) -0.00135(8) -0.00156(8) 0.00105(9)
N1 0.0138(9) 0.0153(9) 0.0141(9) 0.0003(7) 0.0004(7) 0.0033(7)
N2 0.0148(9) 0.0152(9) 0.0165(10) -0.0024(8) 0.0027(7) 0.0026(8)
N3 0.0150(9) 0.0122(9) 0.0135(9) -0.0003(7) 0.0015(7) 0.0037(7)
N4 0.0119(9) 0.0138(9) 0.0153(9) -0.0014(7) 0.0000(7) 0.0026(7)
O1W 0.0177(8) 0.0203(9) 0.0168(9) 0.0032(7) 0.0024(7) 0.0058(7)
C7 0.0155(10) 0.0133(10) 0.0163(11) 0.0011(8) -0.0018(8) 0.0041(8)
C8 0.0151(11) 0.0152(11) 0.0232(13) -0.0055(9) -0.0006(9) 0.0038(9)
O1 0.0165(8) 0.0198(8) 0.0168(8) -0.0057(7) 0.0022(6) 0.0019(7)
O2 0.0149(8) 0.0198(9) 0.0251(9) -0.0064(7) -0.0003(7) 0.0039(7)
O2W 0.0243(9) 0.0301(10) 0.0189(9) -0.0019(8) 0.0015(7) 0.0143(8)

loop_
_atom_type_symbol
_atom_type_description
_atom_type_scat_dispersion_real
_atom_type_scat_dispersion_imag
_atom_type_scat_source
C C 0.0030 0.0020 'International Tables Vol C Tables 4.2.6.8 and 6.1.1.4'
H H 0.0000 0.0000 'International Tables Vol C Tables 4.2.6.8 and 6.1.1.4'
Cd Cd -0.8080 1.2020 'International Tables Vol C Tables 4.2.6.8 and 6.1.1.4'
N N 0.0060 0.0030 'International Tables Vol C Tables 4.2.6.8 and 6.1.1.4'
O O 0.0110 0.0060 'International Tables Vol C Tables 4.2.6.8 and 6.1.1.4'

loop_
_geom_angle_atom_site_label_1
_geom_angle_atom_site_label_2
_geom_angle_atom_site_label_3
_geom_angle
_geom_angle_site_symmetry_1
_geom_angle_site_symmetry_3
C2 C1 N1 109.2(2) . .
C2 C1 H1 130.9(18) . .
N1 C1 H1 119.9(18) . .
C1 C2 N2 106.7(2) . .
C1 C2 H2 130(2) . .
N2 C2 H2 123(2) . .
N1 C3 N2 111.6(2) . .
N1 C3 C4 121.0(2) . .
N2 C3 C4 127.4(2) . .
N3 C4 N4 111.5(2) . .
N3 C4 C3 121.1(2) . .
N4 C4 C3 127.4(2) . .
C6 C5 N4 106.2(2) . .
C6 C5 H5 131(2) . .
N4 C5 H5 123(2) . .
C5 C6 N3 109.4(2) . .
C5 C6 H6 129.2(19) . .
N3 C6 H6 121.4(19) . .
N3 Cd1 N3 180.00(6) . 2
N3 Cd1 N1 75.02(7) . .
N3 Cd1 N1 104.98(7) 2 .
N3 Cd1 N1 104.98(7) . 2
N3 Cd1 N1 75.02(7) 2 2
N1 Cd1 N1 180.00(12) . 2
N3 Cd1 O1W 86.40(7) . .
N3 Cd1 O1W 93.60(7) 2 .
N1 Cd1 O1W 89.78(7) . .
N1 Cd1 O1W 90.22(7) 2 .
N3 Cd1 O1W 93.60(7) . 2
N3 Cd1 O1W 86.40(7) 2 2
N1 Cd1 O1W 90.22(7) . 2
N1 Cd1 O1W 89.78(7) 2 2
O1W Cd1 O1W 180.00(11) . 2
C3 N1 C1 105.53(19) . .
C3 N1 Cd1 111.17(15) . .
C1 N1 Cd1 143.28(16) . .
C3 N2 C2 107.0(2) . .
C3 N2 H2N 130(3) . .
C2 N2 H2N 123(3) . .
C4 N3 C6 105.94(19) . .
C4 N3 Cd1 111.55(14) . .
C6 N3 Cd1 142.35(16) . .
C4 N4 C5 106.96(19) . .
C4 N4 H4N 123(2) . .
C5 N4 H4N 130(2) . .
Cd1 O1W H1W1 113(2) . .
Cd1 O1W H2W1 111(2) . .
H1W1 O1W H2W1 109(3) . .
O1 C7 O2 124.7(2) . .
O1 C7 C8 120.4(2) . .
O2 C7 C8 114.9(2) . .
C8 C8 C7 116.4(3) 2_776 .
C8 C8 H8A 105(2) 2_776 .
C7 C8 H8A 106(2) . .
C8 C8 H8B 112.7(19) 2_776 .
C7 C8 H8B 107.4(19) . .
H8A C8 H8B 108(3) . .
H1W2 O2W H2W2 108(3) . .

loop_
_geom_bond_atom_site_label_1
_geom_bond_atom_site_label_2
_geom_bond_distance
_geom_bond_site_symmetry_2
C1 C2 1.362(3) .
C1 N1 1.379(3) .
C1 H1 0.96(3) .
C2 N2 1.375(3) .
C2 H2 0.96(3) .
C3 N1 1.332(3) .
C3 N2 1.342(3) .
C3 C4 1.451(3) .
C4 N3 1.324(3) .
C4 N4 1.346(3) .
C5 C6 1.367(3) .
C5 N4 1.380(3) .
C5 H5 0.90(3) .
C6 N3 1.374(3) .
C6 H6 0.89(3) .
Cd1 N3 2.3127(19) .
Cd1 N3 2.3127(19) 2
Cd1 N1 2.3187(19) .
Cd1 N1 2.3187(19) 2
Cd1 O1W 2.3853(18) .
Cd1 O1W 2.3853(18) 2
N2 H2N 0.85(4) .
N4 H4N 0.91(4) .
O1W H1W1 0.79(3) .
O1W H2W1 0.84(4) .
C7 O1 1.244(3) .
C7 O2 1.268(3) .
C7 C8 1.519(3) .
C8 C8 1.480(5) 2_776
C8 H8A 1.05(4) .
C8 H8B 1.00(3) .
O2W H1W2 0.81(4) .
O2W H2W2 0.87(4) .
